data_7054506
loop_
_publ_author_name
'Mas\'arov\'a, Petra'
'Zoufal\'y, Pavel'
'Moncol, J\'an'
'Nemec, Ivan'
'Pavlik, J\'an'
'Gembick\'y, Milan'
'Tr\'avn\'i\<cek, Zden\<ek'
'Bo\<ca, Roman'
'\<Salitro\<s, Ivan'

_publ_section_title
;
 Spin crossover and high spin electroneutral mononuclear iron(iii) Schiff
 base complexes involving terminal pseudohalido ligands
;
_journal_issue 1
_journal_name_full 'New J. Chem.'
_journal_page_first 508
_journal_paper_doi 10.1039/C4NJ01363H
_journal_volume 39
_journal_year 2015
_chemical_formula_sum 'C23 H29 Fe N6 O4'
_chemical_formula_weight 509.37
_chemical_name_systematic (azido)-(N,N'-bis(3-ethoxy-2-oxido-benzylidene)-1,6-diamino-4-azahexane)-iron(iii)
_space_group_crystal_system monoclinic
_space_group_IT_number 14
_space_group_name_Hall '-P 2yn'
_space_group_name_H-M_alt 'P 1 21/n 1'
_symmetry_space_group_name_Hall '-P 2yn'
_symmetry_space_group_name_H-M 'P 1 21/n 1'
_atom_sites_solution_hydrogens geom
_audit_creation_method SHELXL-2014
_cell_angle_alpha 90
_cell_angle_beta 96.974(3)
_cell_angle_gamma 90
_cell_formula_units_Z 4
_cell_length_a 11.0321(9)
_cell_length_b 11.3322(9)
_cell_length_c 18.9441(15)
_cell_measurement_reflns_used 32786
_cell_measurement_temperature 100(2)
_cell_measurement_theta_max 26.367
_cell_measurement_theta_min 4.133
_cell_volume 2350.8(3)
_computing_cell_refinement 'Bruker SAINT'
_computing_data_collection 'Bruker APEX2'
_computing_data_reduction 'Bruker SAINT'
_computing_structure_refinement 'SHELXL-2013 (Sheldrick, 2008)'
_computing_structure_solution 'SHELXS-2014 (Sheldrick, 2008)'
_diffrn_ambient_temperature 100(2)
_diffrn_detector 'APEXII CCD camera'
_diffrn_measured_fraction_theta_full 0.990
_diffrn_measured_fraction_theta_max 0.991
_diffrn_measurement_device 'X8 APEX-II'
_diffrn_measurement_device_type 'Bruker APEXII'
_diffrn_measurement_method '\w scans'
_diffrn_radiation_monochromator 'multi-layer optics'
_diffrn_radiation_probe x-ray
_diffrn_radiation_source 'TXS rotating anode'
_diffrn_radiation_type MoK\a
_diffrn_radiation_wavelength 0.71073
_diffrn_reflns_av_R_equivalents 0.0283
_diffrn_reflns_av_unetI/netI 0.0170
_diffrn_reflns_Laue_measured_fraction_full 0.990
_diffrn_reflns_Laue_measured_fraction_max 0.991
_diffrn_reflns_limit_h_max 13
_diffrn_reflns_limit_h_min -13
_diffrn_reflns_limit_k_max 14
_diffrn_reflns_limit_k_min -14
_diffrn_reflns_limit_l_max 23
_diffrn_reflns_limit_l_min -23
_diffrn_reflns_number 36191
_diffrn_reflns_point_group_measured_fraction_full 0.990
_diffrn_reflns_point_group_measured_fraction_max 0.991
_diffrn_reflns_theta_full 25.242
_diffrn_reflns_theta_max 26.367
_diffrn_reflns_theta_min 4.133
_diffrn_source 'rotating-anode X-ray source'
_exptl_absorpt_coefficient_mu 0.684
_exptl_absorpt_correction_T_max 0.955
_exptl_absorpt_correction_T_min 0.922
_exptl_absorpt_correction_type multi-scan
_exptl_absorpt_process_details 'SADABS (Bruker, 2012)'
_exptl_crystal_colour dark-red
_exptl_crystal_density_diffrn 1.439
_exptl_crystal_description plate
_exptl_crystal_F_000 1068
_exptl_crystal_size_max 0.100
_exptl_crystal_size_mid 0.100
_exptl_crystal_size_min 0.060
_refine_diff_density_max 0.329
_refine_diff_density_min -0.354
_refine_diff_density_rms 0.046
_refine_ls_extinction_method none
_refine_ls_goodness_of_fit_ref 1.061
_refine_ls_hydrogen_treatment constr
_refine_ls_matrix_type full
_refine_ls_number_parameters 309
_refine_ls_number_reflns 4764
_refine_ls_number_restraints 0
_refine_ls_restrained_S_all 1.061
_refine_ls_R_factor_all 0.0281
_refine_ls_R_factor_gt 0.0249
_refine_ls_shift/su_max 0.001
_refine_ls_shift/su_mean 0.000
_refine_ls_structure_factor_coef Fsqd
_refine_ls_weighting_details 'w=1/[\s^2^(Fo^2^)+(0.0312P)^2^+1.4163P] where P=(Fo^2^+2Fc^2^)/3'
_refine_ls_weighting_scheme calc
_refine_ls_wR_factor_gt 0.0656
_refine_ls_wR_factor_ref 0.0679
_reflns_Friedel_coverage 0.000
_reflns_number_gt 4380
_reflns_number_total 4764
_reflns_threshold_expression 'I > 2\s(I)'
_cod_data_source_file c4nj01363h2.cif
_cod_data_source_block 4
_cod_depositor_comments
;
The following automatic conversions were performed:

'_diffrn_radiation_probe' value 'X-ray' changed to 'x-ray' according
to
/usr/data/users/saulius/crontab/automatic-downloads/rss-feeds/RSC/lib/dictionaries/cif_core.dic
dictionary named 'cif_core.dic' version 2.4.2 from 2011-04-26.

Automatic conversion script
Id: cif_fix_values 2827 2014-09-09 07:05:25Z andrius 

 Adding full bibliography for 7054500--7054508.cif.
;
_cod_database_code 7054506
_shelx_space_group_comment
;
The symmetry employed for this shelxl refinement is uniquely defined
by the following loop, which should always be used as a source of
symmetry information in preference to the above space-group names.
They are only intended as comments.
;
_shelx_estimated_absorpt_t_min 0.935
_shelx_estimated_absorpt_t_max 0.960
_shelxl_version_number 2014-3

loop_
_space_group_symop_operation_xyz
'x, y, z'
'-x+1/2, y+1/2, -z+1/2'
'-x, -y, -z'
'x-1/2, -y-1/2, z-1/2'

loop_
_atom_site_label
_atom_site_type_symbol
_atom_site_fract_x
_atom_site_fract_y
_atom_site_fract_z
_atom_site_U_iso_or_equiv
_atom_site_adp_type
_atom_site_occupancy
_atom_site_site_symmetry_order
_atom_site_calc_flag
_atom_site_refinement_flags_posn
_atom_site_refinement_flags_adp
Fe1 Fe 0.87946(2) 0.76577(2) 0.06121(2) 0.01162(7) Uani 1 1 d . .
O1 O 1.04654(9) 0.81730(8) 0.04964(5) 0.0144(2) Uani 1 1 d . .
O2 O 0.93279(9) 0.66400(8) 0.14067(5) 0.0144(2) Uani 1 1 d . .
O3 O 1.27601(9) 0.84254(9) 0.12139(5) 0.0197(2) Uani 1 1 d . .
O4 O 0.95235(9) 0.47189(8) 0.22026(5) 0.0152(2) Uani 1 1 d . .
N1 N 0.89058(11) 0.67220(10) -0.03371(6) 0.0137(2) Uani 1 1 d . .
N2 N 0.79741(10) 0.90698(10) -0.00984(6) 0.0143(2) Uani 1 1 d . .
H2 H 0.8643 0.9436 -0.0336 0.017 Uiso 1 1 calc R U
N3 N 0.87306(10) 0.90512(10) 0.13325(6) 0.0137(2) Uani 1 1 d . .
N4 N 0.70104(11) 0.71778(11) 0.06610(6) 0.0174(3) Uani 1 1 d . .
N5 N 0.66789(10) 0.65388(10) 0.11043(6) 0.0151(2) Uani 1 1 d . .
N6 N 0.63220(12) 0.59210(12) 0.15187(7) 0.0233(3) Uani 1 1 d . .
C1 C 1.13149(13) 0.74182(12) 0.03641(7) 0.0140(3) Uani 1 1 d . .
C2 C 1.25191(14) 0.75376(13) 0.07160(7) 0.0173(3) Uani 1 1 d . .
C3 C 1.34613(14) 0.68513(14) 0.05314(8) 0.0221(3) Uani 1 1 d . .
H3 H 1.4261 0.6954 0.0773 0.027 Uiso 1 1 calc R U
C4 C 1.32566(14) 0.60058(14) -0.00073(8) 0.0232(3) Uani 1 1 d . .
H4 H 1.3917 0.5558 -0.0145 0.028 Uiso 1 1 calc R U
C5 C 1.20902(14) 0.58294(13) -0.03364(8) 0.0194(3) Uani 1 1 d . .
H5 H 1.1945 0.5249 -0.0699 0.023 Uiso 1 1 calc R U
C6 C 1.11075(13) 0.65002(12) -0.01417(7) 0.0150(3) Uani 1 1 d . .
C7 C 0.99038(13) 0.62851(12) -0.05150(7) 0.0148(3) Uani 1 1 d . .
H7 H 0.9845 0.5786 -0.0920 0.018 Uiso 1 1 calc R U
C8 C 0.77897(13) 0.65859(13) -0.08377(7) 0.0171(3) Uani 1 1 d . .
H8A H 0.7124 0.6274 -0.0585 0.020 Uiso 1 1 calc R U
H8B H 0.7935 0.6018 -0.1215 0.020 Uiso 1 1 calc R U
C9 C 0.74168(14) 0.77827(13) -0.11704(7) 0.0182(3) Uani 1 1 d . .
H9A H 0.8121 0.8110 -0.1384 0.022 Uiso 1 1 calc R U
H9B H 0.6748 0.7654 -0.1561 0.022 Uiso 1 1 calc R U
C10 C 0.69971(13) 0.86979(13) -0.06646(7) 0.0168(3) Uani 1 1 d . .
H10A H 0.6694 0.9401 -0.0942 0.020 Uiso 1 1 calc R U
H10B H 0.6307 0.8369 -0.0439 0.020 Uiso 1 1 calc R U
C11 C 0.75077(13) 0.99778(12) 0.03611(7) 0.0165(3) Uani 1 1 d . .
H11A H 0.6738 0.9704 0.0526 0.020 Uiso 1 1 calc R U
H11B H 0.7339 1.0719 0.0090 0.020 Uiso 1 1 calc R U
C12 C 0.84616(13) 1.01946(12) 0.09926(7) 0.0164(3) Uani 1 1 d . .
H12A H 0.9209 1.0536 0.0834 0.020 Uiso 1 1 calc R U
H12B H 0.8146 1.0750 0.1330 0.020 Uiso 1 1 calc R U
C13 C 0.88026(12) 0.89547(12) 0.20117(7) 0.0142(3) Uani 1 1 d . .
H13 H 0.8714 0.9655 0.2276 0.017 Uiso 1 1 calc R U
C14 C 0.90073(12) 0.78675(12) 0.24068(7) 0.0138(3) Uani 1 1 d . .
C15 C 0.89403(13) 0.79426(13) 0.31483(7) 0.0158(3) Uani 1 1 d . .
H15 H 0.8796 0.8684 0.3356 0.019 Uiso 1 1 calc R U
C16 C 0.90812(13) 0.69591(13) 0.35658(7) 0.0170(3) Uani 1 1 d . .
H16 H 0.9038 0.7017 0.4062 0.020 Uiso 1 1 calc R U
C17 C 0.92901(12) 0.58637(13) 0.32599(7) 0.0153(3) Uani 1 1 d . .
H17 H 0.9390 0.5181 0.3552 0.018 Uiso 1 1 calc R U
C18 C 0.93530(12) 0.57617(12) 0.25381(7) 0.0133(3) Uani 1 1 d . .
C19 C 0.92254(12) 0.67716(12) 0.20877(7) 0.0125(3) Uani 1 1 d . .
C20 C 1.21787(14) 0.82515(14) 0.18525(7) 0.0212(3) Uani 1 1 d . .
H20A H 1.2688 0.7732 0.2188 0.025 Uiso 1 1 calc R U
H20B H 1.1371 0.7873 0.1732 0.025 Uiso 1 1 calc R U
C21 C 1.20292(15) 0.94339(15) 0.21865(8) 0.0271(3) Uani 1 1 d . .
H21A H 1.2832 0.9805 0.2300 0.041 Uiso 1 1 calc R U
H21B H 1.1648 0.9334 0.2624 0.041 Uiso 1 1 calc R U
H21C H 1.1511 0.9936 0.1854 0.041 Uiso 1 1 calc R U
C22 C 0.94694(13) 0.36663(12) 0.26203(7) 0.0161(3) Uani 1 1 d . .
H22A H 0.8701 0.3647 0.2841 0.019 Uiso 1 1 calc R U
H22B H 1.0165 0.3642 0.3003 0.019 Uiso 1 1 calc R U
C23 C 0.95246(16) 0.26330(13) 0.21294(8) 0.0233(3) Uani 1 1 d . .
H23A H 0.8848 0.2681 0.1744 0.035 Uiso 1 1 calc R U
H23B H 0.9459 0.1898 0.2395 0.035 Uiso 1 1 calc R U
H23C H 1.0302 0.2645 0.1928 0.035 Uiso 1 1 calc R U

loop_
_atom_site_aniso_label
_atom_site_aniso_U_11
_atom_site_aniso_U_22
_atom_site_aniso_U_33
_atom_site_aniso_U_23
_atom_site_aniso_U_13
_atom_site_aniso_U_12
Fe1 0.01214(11) 0.01365(11) 0.00904(10) 0.00032(7) 0.00123(7) 0.00162(7)
O1 0.0141(5) 0.0157(5) 0.0134(4) 0.0001(4) 0.0019(4) 0.0010(4)
O2 0.0174(5) 0.0162(5) 0.0096(4) 0.0002(4) 0.0016(4) 0.0025(4)
O3 0.0175(5) 0.0262(6) 0.0153(5) 0.0017(4) 0.0011(4) -0.0054(4)
O4 0.0206(5) 0.0133(5) 0.0116(4) 0.0016(4) 0.0021(4) 0.0020(4)
N1 0.0158(6) 0.0147(6) 0.0103(5) 0.0010(4) 0.0000(4) 0.0010(5)
N2 0.0138(6) 0.0170(6) 0.0121(5) 0.0011(4) 0.0017(4) 0.0014(5)
N3 0.0131(6) 0.0141(6) 0.0140(5) 0.0003(4) 0.0016(4) 0.0013(5)
N4 0.0153(6) 0.0207(6) 0.0163(6) 0.0042(5) 0.0023(5) -0.0003(5)
N5 0.0127(6) 0.0168(6) 0.0158(6) -0.0023(5) 0.0018(5) 0.0026(5)
N6 0.0251(7) 0.0235(7) 0.0230(6) 0.0046(5) 0.0090(5) 0.0006(6)
C1 0.0148(7) 0.0155(6) 0.0123(6) 0.0056(5) 0.0034(5) 0.0014(5)
C2 0.0174(7) 0.0196(7) 0.0149(7) 0.0045(5) 0.0014(6) -0.0014(6)
C3 0.0141(7) 0.0268(8) 0.0249(7) 0.0090(6) 0.0000(6) 0.0022(6)
C4 0.0192(7) 0.0227(8) 0.0286(8) 0.0058(6) 0.0075(6) 0.0088(6)
C5 0.0220(7) 0.0171(7) 0.0200(7) 0.0031(6) 0.0063(6) 0.0052(6)
C6 0.0165(7) 0.0157(6) 0.0131(6) 0.0045(5) 0.0035(5) 0.0025(6)
C7 0.0214(7) 0.0131(6) 0.0102(6) 0.0019(5) 0.0034(5) 0.0015(5)
C8 0.0172(7) 0.0200(7) 0.0131(6) -0.0022(5) -0.0017(5) 0.0005(6)
C9 0.0182(7) 0.0238(7) 0.0117(6) 0.0009(5) -0.0015(5) 0.0029(6)
C10 0.0152(7) 0.0210(7) 0.0132(6) 0.0023(5) -0.0016(5) 0.0031(6)
C11 0.0192(7) 0.0158(7) 0.0147(6) 0.0025(5) 0.0028(5) 0.0044(6)
C12 0.0201(7) 0.0135(6) 0.0157(6) 0.0007(5) 0.0030(5) 0.0009(6)
C13 0.0128(6) 0.0158(6) 0.0143(6) -0.0034(5) 0.0022(5) -0.0007(5)
C14 0.0121(6) 0.0175(7) 0.0117(6) -0.0005(5) 0.0014(5) 0.0001(5)
C15 0.0151(7) 0.0198(7) 0.0127(6) -0.0045(5) 0.0020(5) -0.0005(6)
C16 0.0175(7) 0.0237(7) 0.0098(6) -0.0014(5) 0.0017(5) -0.0011(6)
C17 0.0143(7) 0.0187(7) 0.0126(6) 0.0030(5) 0.0005(5) -0.0004(6)
C18 0.0106(6) 0.0154(6) 0.0136(6) -0.0012(5) 0.0004(5) -0.0004(5)
C19 0.0094(6) 0.0177(7) 0.0100(6) -0.0002(5) 0.0002(5) -0.0010(5)
C20 0.0199(7) 0.0304(8) 0.0129(6) 0.0049(6) -0.0003(6) -0.0032(6)
C21 0.0269(8) 0.0331(9) 0.0214(7) 0.0004(7) 0.0033(6) -0.0029(7)
C22 0.0169(7) 0.0164(7) 0.0152(6) 0.0042(5) 0.0030(5) 0.0004(6)
C23 0.0339(9) 0.0162(7) 0.0206(7) 0.0023(6) 0.0061(7) -0.0003(6)

loop_
_atom_type_symbol
_atom_type_description
_atom_type_scat_dispersion_real
_atom_type_scat_dispersion_imag
_atom_type_scat_source
C C 0.0033 0.0016 'International Tables Vol C Tables 4.2.6.8 and 6.1.1.4'
H H 0.0000 0.0000 'International Tables Vol C Tables 4.2.6.8 and 6.1.1.4'
N N 0.0061 0.0033 'International Tables Vol C Tables 4.2.6.8 and 6.1.1.4'
O O 0.0106 0.0060 'International Tables Vol C Tables 4.2.6.8 and 6.1.1.4'
Fe Fe 0.3463 0.8444 'International Tables Vol C Tables 4.2.6.8 and 6.1.1.4'

loop_
_geom_angle_atom_site_label_1
_geom_angle_atom_site_label_2
_geom_angle_atom_site_label_3
_geom_angle
O2 Fe1 O1 93.62(4)
O2 Fe1 N4 90.55(4)
O1 Fe1 N4 175.74(4)
O2 Fe1 N3 88.48(4)
O1 Fe1 N3 87.42(4)
N4 Fe1 N3 93.55(5)
O2 Fe1 N1 108.75(4)
O1 Fe1 N1 84.37(4)
N4 Fe1 N1 93.48(5)
N3 Fe1 N1 161.30(4)
O2 Fe1 N2 165.88(4)
O1 Fe1 N2 92.13(4)
N4 Fe1 N2 84.00(5)
N3 Fe1 N2 78.90(4)
N1 Fe1 N2 84.64(4)
C1 O1 Fe1 121.74(9)
C19 O2 Fe1 129.93(9)
C2 O3 C20 113.72(11)
C18 O4 C22 116.42(10)
C7 N1 C8 117.83(11)
C7 N1 Fe1 123.88(10)
C8 N1 Fe1 118.27(9)
C11 N2 C10 110.38(11)
C11 N2 Fe1 106.90(8)
C10 N2 Fe1 116.18(9)
C11 N2 H2 107.7
C10 N2 H2 107.7
Fe1 N2 H2 107.7
C13 N3 C12 120.10(12)
C13 N3 Fe1 125.88(10)
C12 N3 Fe1 113.74(8)
N5 N4 Fe1 124.51(10)
N6 N5 N4 177.75(15)
O1 C1 C6 123.18(13)
O1 C1 C2 119.78(13)
C6 C1 C2 116.99(13)
C3 C2 O3 119.72(14)
C3 C2 C1 121.30(14)
O3 C2 C1 118.78(13)
C2 C3 C4 120.83(14)
C2 C3 H3 119.6
C4 C3 H3 119.6
C5 C4 C3 119.34(14)
C5 C4 H4 120.3
C3 C4 H4 120.3
C4 C5 C6 120.69(14)
C4 C5 H5 119.7
C6 C5 H5 119.7
C5 C6 C1 120.52(13)
C5 C6 C7 118.07(13)
C1 C6 C7 121.23(12)
N1 C7 C6 124.74(12)
N1 C7 H7 117.6
C6 C7 H7 117.6
N1 C8 C9 109.59(11)
N1 C8 H8A 109.8
C9 C8 H8A 109.8
N1 C8 H8B 109.8
C9 C8 H8B 109.8
H8A C8 H8B 108.2
C10 C9 C8 115.57(11)
C10 C9 H9A 108.4
C8 C9 H9A 108.4
C10 C9 H9B 108.4
C8 C9 H9B 108.4
H9A C9 H9B 107.4
N2 C10 C9 113.47(11)
N2 C10 H10A 108.9
C9 C10 H10A 108.9
N2 C10 H10B 108.9
C9 C10 H10B 108.9
H10A C10 H10B 107.7
N2 C11 C12 108.64(11)
N2 C11 H11A 110.0
C12 C11 H11A 110.0
N2 C11 H11B 110.0
C12 C11 H11B 110.0
H11A C11 H11B 108.3
N3 C12 C11 106.78(11)
N3 C12 H12A 110.4
C11 C12 H12A 110.4
N3 C12 H12B 110.4
C11 C12 H12B 110.4
H12A C12 H12B 108.6
N3 C13 C14 125.33(13)
N3 C13 H13 117.3
C14 C13 H13 117.3
C19 C14 C15 120.53(13)
C19 C14 C13 123.45(12)
C15 C14 C13 115.99(12)
C16 C15 C14 120.61(13)
C16 C15 H15 119.7
C14 C15 H15 119.7
C15 C16 C17 119.78(12)
C15 C16 H16 120.1
C17 C16 H16 120.1
C18 C17 C16 120.93(13)
C18 C17 H17 119.5
C16 C17 H17 119.5
O4 C18 C17 123.99(12)
O4 C18 C19 115.20(11)
C17 C18 C19 120.81(12)
O2 C19 C14 123.87(12)
O2 C19 C18 118.80(12)
C14 C19 C18 117.33(12)
O3 C20 C21 108.25(12)
O3 C20 H20A 110.0
C21 C20 H20A 110.0
O3 C20 H20B 110.0
C21 C20 H20B 110.0
H20A C20 H20B 108.4
C20 C21 H21A 109.5
C20 C21 H21B 109.5
H21A C21 H21B 109.5
C20 C21 H21C 109.5
H21A C21 H21C 109.5
H21B C21 H21C 109.5
O4 C22 C23 107.40(11)
O4 C22 H22A 110.2
C23 C22 H22A 110.2
O4 C22 H22B 110.2
C23 C22 H22B 110.2
H22A C22 H22B 108.5
C22 C23 H23A 109.5
C22 C23 H23B 109.5
H23A C23 H23B 109.5
C22 C23 H23C 109.5
H23A C23 H23C 109.5
H23B C23 H23C 109.5

loop_
_geom_bond_atom_site_label_1
_geom_bond_atom_site_label_2
_geom_bond_distance
Fe1 O2 1.9307(9)
Fe1 O1 1.9710(10)
Fe1 N4 2.0549(12)
Fe1 N3 2.0939(11)
Fe1 N1 2.1039(11)
Fe1 N2 2.2127(11)
O1 C1 1.3153(17)
O2 C19 1.3171(15)
O3 C2 1.3827(18)
O3 C20 1.4499(16)
O4 C18 1.3655(16)
O4 C22 1.4367(16)
N1 C7 1.2888(18)
N1 C8 1.4682(17)
N2 C11 1.4798(17)
N2 C10 1.4862(17)
N2 H2 1.0000
N3 C13 1.2842(17)
N3 C12 1.4613(17)
N4 N5 1.1992(17)
N5 N6 1.1560(17)
C1 C6 1.4140(19)
C1 C2 1.419(2)
C2 C3 1.377(2)
C3 C4 1.398(2)
C3 H3 0.9500
C4 C5 1.375(2)
C4 H4 0.9500
C5 C6 1.4094(19)
C5 H5 0.9500
C6 C7 1.447(2)
C7 H7 0.9500
C8 C9 1.531(2)
C8 H8A 0.9900
C8 H8B 0.9900
C9 C10 1.5218(19)
C9 H9A 0.9900
C9 H9B 0.9900
C10 H10A 0.9900
C10 H10B 0.9900
C11 C12 1.514(2)
C11 H11A 0.9900
C11 H11B 0.9900
C12 H12A 0.9900
C12 H12B 0.9900
C13 C14 1.4450(19)
C13 H13 0.9500
C14 C19 1.4145(19)
C14 C15 1.4182(18)
C15 C16 1.365(2)
C15 H15 0.9500
C16 C17 1.401(2)
C16 H16 0.9500
C17 C18 1.3823(18)
C17 H17 0.9500
C18 C19 1.4242(19)
C20 C21 1.499(2)
C20 H20A 0.9900
C20 H20B 0.9900
C21 H21A 0.9800
C21 H21B 0.9800
C21 H21C 0.9800
C22 C23 1.501(2)
C22 H22A 0.9900
C22 H22B 0.9900
C23 H23A 0.9800
C23 H23B 0.9800
C23 H23C 0.9800

loop_
_geom_torsion_atom_site_label_1
_geom_torsion_atom_site_label_2
_geom_torsion_atom_site_label_3
_geom_torsion_atom_site_label_4
_geom_torsion
Fe1 O1 C1 C6 44.56(16)
Fe1 O1 C1 C2 -138.14(11)
C20 O3 C2 C3 -116.91(14)
C20 O3 C2 C1 68.16(16)
O1 C1 C2 C3 -172.38(13)
C6 C1 C2 C3 5.1(2)
O1 C1 C2 O3 2.47(19)
C6 C1 C2 O3 179.92(11)
O3 C2 C3 C4 -175.31(13)
C1 C2 C3 C4 -0.5(2)
C2 C3 C4 C5 -2.5(2)
C3 C4 C5 C6 0.7(2)
C4 C5 C6 C1 4.0(2)
C4 C5 C6 C7 179.12(13)
O1 C1 C6 C5 170.59(12)
C2 C1 C6 C5 -6.77(19)
O1 C1 C6 C7 -4.4(2)
C2 C1 C6 C7 178.29(12)
C8 N1 C7 C6 169.68(12)
Fe1 N1 C7 C6 -8.48(19)
C5 C6 C7 N1 171.01(13)
C1 C6 C7 N1 -13.9(2)
C7 N1 C8 C9 -109.02(14)
Fe1 N1 C8 C9 69.24(12)
N1 C8 C9 C10 -67.33(16)
C11 N2 C10 C9 178.70(11)
Fe1 N2 C10 C9 -59.42(13)
C8 C9 C10 N2 64.76(16)
C10 N2 C11 C12 171.42(11)
Fe1 N2 C11 C12 44.21(12)
C13 N3 C12 C11 -134.98(13)
Fe1 N3 C12 C11 39.29(13)
N2 C11 C12 N3 -55.33(14)
C12 N3 C13 C14 177.04(12)
Fe1 N3 C13 C14 3.5(2)
N3 C13 C14 C19 3.8(2)
N3 C13 C14 C15 -174.26(13)
C19 C14 C15 C16 -0.2(2)
C13 C14 C15 C16 177.91(13)
C14 C15 C16 C17 -0.2(2)
C15 C16 C17 C18 -0.2(2)
C22 O4 C18 C17 8.47(18)
C22 O4 C18 C19 -170.84(11)
C16 C17 C18 O4 -178.31(13)
C16 C17 C18 C19 1.0(2)
Fe1 O2 C19 C14 -19.44(19)
Fe1 O2 C19 C18 161.30(9)
C15 C14 C19 O2 -178.32(12)
C13 C14 C19 O2 3.7(2)
C15 C14 C19 C18 0.95(19)
C13 C14 C19 C18 -177.02(12)
O4 C18 C19 O2 -2.68(18)
C17 C18 C19 O2 177.99(12)
O4 C18 C19 C14 178.01(12)
C17 C18 C19 C14 -1.33(19)
C2 O3 C20 C21 -155.36(12)
C18 O4 C22 C23 173.18(12)
